data_1542652
loop_
_publ_author_name
'Kaplan, Peter T.'
'Vicic, David A.'

_publ_section_title
;
 Versatile Route to Arylated Fluoroalkyl Bromide Building Blocks.
;
_journal_issue 4
_journal_name_full 'Organic letters'
_journal_page_first 884
_journal_page_last 886
_journal_paper_doi 10.1021/acs.orglett.6b00032
_journal_volume 18
_journal_year 2016
_chemical_formula_sum 'C12 H4 Br F12 N O2'
_chemical_formula_weight 502.07
_space_group_crystal_system triclinic
_space_group_IT_number 2
_space_group_name_Hall '-P 1'
_space_group_name_H-M_alt 'P -1'
_symmetry_space_group_name_Hall '-P 1'
_symmetry_space_group_name_H-M 'P -1'
_atom_sites_solution_hydrogens geom
_audit_creation_method SHELXL-2014/7
_cell_angle_alpha 73.8830(10)
_cell_angle_beta 89.3040(10)
_cell_angle_gamma 89.5360(10)
_cell_formula_units_Z 2
_cell_length_a 6.0576(3)
_cell_length_b 8.4076(5)
_cell_length_c 15.1254(8)
_cell_measurement_reflns_used 9977
_cell_measurement_temperature 145(2)
_cell_measurement_theta_max 30.48
_cell_measurement_theta_min 3.21
_cell_volume 739.99(7)
_computing_structure_refinement 'SHELXL-2014/7 (Sheldrick, 2014)'
_diffrn_ambient_temperature 145(2)
_diffrn_measured_fraction_theta_full 0.998
_diffrn_measured_fraction_theta_max 0.885
_diffrn_measurement_device_type 'Bruker D8 Quest'
_diffrn_radiation_type MoK\a
_diffrn_radiation_wavelength 0.71073
_diffrn_reflns_av_R_equivalents 0.0275
_diffrn_reflns_av_unetI/netI 0.0274
_diffrn_reflns_laue_measured_fraction_full 0.998
_diffrn_reflns_laue_measured_fraction_max 0.885
_diffrn_reflns_limit_h_max 8
_diffrn_reflns_limit_h_min -8
_diffrn_reflns_limit_k_max 11
_diffrn_reflns_limit_k_min -12
_diffrn_reflns_limit_l_max 21
_diffrn_reflns_limit_l_min -20
_diffrn_reflns_number 14441
_diffrn_reflns_point_group_measured_fraction_full 0.998
_diffrn_reflns_point_group_measured_fraction_max 0.885
_diffrn_reflns_theta_full 25.242
_diffrn_reflns_theta_max 30.479
_diffrn_reflns_theta_min 3.209
_exptl_absorpt_coefficient_mu 2.931
_exptl_absorpt_correction_T_max 0.7461
_exptl_absorpt_correction_T_min 0.5986
_exptl_absorpt_correction_type multi-scan
_exptl_crystal_colour colorless
_exptl_crystal_density_diffrn 2.253
_exptl_crystal_description platelet
_exptl_crystal_F_000 484
_exptl_crystal_size_max 0.306
_exptl_crystal_size_mid 0.232
_exptl_crystal_size_min 0.096
_refine_diff_density_max 0.653
_refine_diff_density_min -0.350
_refine_diff_density_rms 0.100
_refine_ls_extinction_method none
_refine_ls_goodness_of_fit_ref 1.153
_refine_ls_hydrogen_treatment constr
_refine_ls_matrix_type full
_refine_ls_number_parameters 253
_refine_ls_number_reflns 3996
_refine_ls_number_restraints 0
_refine_ls_restrained_S_all 1.153
_refine_ls_R_factor_all 0.0488
_refine_ls_R_factor_gt 0.0392
_refine_ls_shift/su_max 0.001
_refine_ls_shift/su_mean 0.000
_refine_ls_structure_factor_coef Fsqd
_refine_ls_weighting_details 'w=1/[\s^2^(Fo^2^)+(0.0359P)^2^+0.6726P] where P=(Fo^2^+2Fc^2^)/3'
_refine_ls_weighting_scheme calc
_refine_ls_wR_factor_gt 0.0849
_refine_ls_wR_factor_ref 0.0885
_reflns_Friedel_coverage 0.000
_reflns_number_gt 3503
_reflns_number_total 3996
_reflns_threshold_expression 'I > 2\s(I)'
_cod_data_source_file ol6b00032_si_001.cif
_cod_data_source_block Compound10a
_cod_depositor_comments
;
The following automatic conversions were performed:

'_exptl_absorpt_correction_type' value 'Multi-scan' changed to
'multi-scan' according to
/usr/data/users/saulius/crontab/automatic-downloads/current/ACS/lib/dictionaries/cif_core.dic
dictionary named 'cif_core.dic' version 2.4.2 from 2011-04-26.

Automatic conversion script
Id: cif_fix_values 4268 2015-11-12 08:31:59Z antanas 
;
_cod_database_code 1542652
_shelx_shelxl_version_number 2014/7
_shelx_space_group_comment
;
The symmetry employed for this shelxl refinement is uniquely defined
by the following loop, which should always be used as a source of
symmetry information in preference to the above space-group names.
They are only intended as comments.
;
_shelx_estimated_absorpt_t_min 0.467
_shelx_estimated_absorpt_t_max 0.766

loop_
_space_group_symop_operation_xyz
'x, y, z'
'-x, -y, -z'

loop_
_atom_site_label
_atom_site_type_symbol
_atom_site_fract_x
_atom_site_fract_y
_atom_site_fract_z
_atom_site_U_iso_or_equiv
_atom_site_adp_type
_atom_site_occupancy
_atom_site_site_symmetry_order
_atom_site_calc_flag
_atom_site_refinement_flags_posn
_atom_site_refinement_flags_adp
C1 C 0.3796(4) 0.6238(3) 0.80440(15) 0.0185(4) Uani 1 1 d . .
C2 C 0.2880(4) 0.7374(3) 0.84637(16) 0.0214(4) Uani 1 1 d . .
H2A H 0.1483 0.7862 0.8273 0.026 Uiso 1 1 calc R U
C3 C 0.4002(4) 0.7789(3) 0.91580(16) 0.0221(5) Uani 1 1 d . .
H3A H 0.3394 0.8556 0.9453 0.027 Uiso 1 1 calc R U
C4 C 0.6036(4) 0.7057(3) 0.94102(15) 0.0194(4) Uani 1 1 d . .
C5 C 0.6977(4) 0.5912(3) 0.90129(16) 0.0203(4) Uani 1 1 d . .
H5A H 0.8372 0.5424 0.9209 0.024 Uiso 1 1 calc R U
C6 C 0.5832(4) 0.5499(3) 0.83232(16) 0.0202(4) Uani 1 1 d . .
H6A H 0.6432 0.4712 0.8041 0.024 Uiso 1 1 calc R U
C7 C 0.2621(4) 0.5863(3) 0.72499(16) 0.0198(4) Uani 1 1 d . .
C8 C 0.3292(3) 0.7093(3) 0.63183(15) 0.0168(4) Uani 1 1 d . .
C9 C 0.2140(3) 0.6876(3) 0.54482(15) 0.0175(4) Uani 1 1 d . .
C10 C 0.2927(3) 0.8100(3) 0.45290(15) 0.0172(4) Uani 1 1 d . .
C11 C 0.1754(4) 0.7910(3) 0.36556(16) 0.0179(4) Uani 1 1 d . .
C12 C 0.2558(4) 0.9124(3) 0.27392(16) 0.0223(5) Uani 1 1 d . .
N1 N 0.7272(3) 0.7532(2) 1.01291(14) 0.0247(4) Uani 1 1 d . .
O1 O 0.9186(3) 0.7051(3) 1.02601(15) 0.0400(5) Uani 1 1 d . .
O2 O 0.6348(4) 0.8389(3) 1.05492(14) 0.0371(5) Uani 1 1 d . .
F1 F 0.0405(2) 0.5964(2) 0.73566(10) 0.0295(3) Uani 1 1 d . .
F2 F 0.3107(3) 0.43105(16) 0.72112(10) 0.0289(3) Uani 1 1 d . .
F3 F 0.2852(3) 0.86311(16) 0.63809(10) 0.0284(3) Uani 1 1 d . .
F4 F 0.5486(2) 0.69450(19) 0.62194(10) 0.0265(3) Uani 1 1 d . .
F5 F -0.0040(2) 0.7083(2) 0.55410(10) 0.0320(4) Uani 1 1 d . .
F6 F 0.2517(3) 0.53323(16) 0.54012(10) 0.0311(3) Uani 1 1 d . .
F7 F 0.2570(3) 0.96557(16) 0.45768(10) 0.0321(4) Uani 1 1 d . .
F8 F 0.5096(2) 0.7889(2) 0.44281(10) 0.0321(4) Uani 1 1 d . .
F9 F -0.0419(2) 0.8145(2) 0.37379(11) 0.0309(3) Uani 1 1 d . .
F10 F 0.2108(3) 0.63666(16) 0.35955(10) 0.0291(3) Uani 1 1 d . .
F11 F 0.4707(3) 0.8937(2) 0.26243(11) 0.0361(4) Uani 1 1 d . .
F12 F 0.2194(3) 1.06820(17) 0.27606(11) 0.0348(4) Uani 1 1 d . .
Br1 Br 0.09872(5) 0.87250(3) 0.17264(2) 0.02950(9) Uani 1 1 d . .

loop_
_atom_site_aniso_label
_atom_site_aniso_U_11
_atom_site_aniso_U_22
_atom_site_aniso_U_33
_atom_site_aniso_U_23
_atom_site_aniso_U_13
_atom_site_aniso_U_12
C1 0.0207(11) 0.0172(10) 0.0164(10) -0.0027(8) 0.0031(8) -0.0047(8)
C2 0.0168(11) 0.0232(11) 0.0243(11) -0.0070(9) 0.0013(9) 0.0019(8)
C3 0.0246(11) 0.0206(11) 0.0222(11) -0.0079(9) 0.0031(9) 0.0005(9)
C4 0.0221(11) 0.0186(10) 0.0155(10) -0.0010(8) 0.0004(8) -0.0051(8)
C5 0.0179(10) 0.0191(10) 0.0212(11) -0.0014(9) 0.0020(8) 0.0009(8)
C6 0.0213(11) 0.0177(10) 0.0212(11) -0.0047(9) 0.0034(9) -0.0002(8)
C7 0.0192(11) 0.0182(10) 0.0221(11) -0.0056(9) 0.0044(8) -0.0055(8)
C8 0.0158(10) 0.0145(9) 0.0208(10) -0.0061(8) 0.0010(8) -0.0028(7)
C9 0.0148(10) 0.0165(10) 0.0211(11) -0.0049(8) 0.0009(8) -0.0044(7)
C10 0.0156(10) 0.0142(9) 0.0217(11) -0.0049(8) 0.0011(8) -0.0037(7)
C11 0.0168(10) 0.0153(10) 0.0218(11) -0.0054(8) -0.0001(8) -0.0016(8)
C12 0.0260(12) 0.0195(11) 0.0205(11) -0.0036(9) -0.0003(9) -0.0035(9)
N1 0.0288(11) 0.0244(10) 0.0190(10) -0.0027(8) -0.0018(8) -0.0042(8)
O1 0.0274(10) 0.0584(13) 0.0398(11) -0.0224(10) -0.0126(8) 0.0057(9)
O2 0.0464(12) 0.0384(11) 0.0337(10) -0.0217(9) -0.0097(9) 0.0082(9)
F1 0.0176(7) 0.0455(9) 0.0260(7) -0.0110(7) 0.0049(5) -0.0124(6)
F2 0.0463(9) 0.0140(6) 0.0264(7) -0.0055(6) -0.0021(6) -0.0065(6)
F3 0.0466(9) 0.0138(6) 0.0262(7) -0.0079(6) -0.0016(6) -0.0009(6)
F4 0.0138(6) 0.0397(8) 0.0238(7) -0.0049(6) 0.0018(5) -0.0052(6)
F5 0.0138(7) 0.0524(10) 0.0261(8) -0.0047(7) 0.0017(5) -0.0056(6)
F6 0.0559(10) 0.0131(6) 0.0255(7) -0.0072(6) -0.0036(7) -0.0043(6)
F7 0.0591(10) 0.0125(6) 0.0255(8) -0.0065(6) -0.0011(7) -0.0058(6)
F8 0.0146(7) 0.0528(10) 0.0251(8) -0.0047(7) 0.0020(5) -0.0061(6)
F9 0.0154(7) 0.0456(9) 0.0303(8) -0.0081(7) -0.0011(6) -0.0025(6)
F10 0.0500(9) 0.0141(6) 0.0245(7) -0.0071(6) -0.0020(6) -0.0032(6)
F11 0.0242(8) 0.0505(10) 0.0282(8) -0.0019(7) 0.0041(6) -0.0074(7)
F12 0.0595(11) 0.0142(7) 0.0287(8) -0.0023(6) -0.0071(7) -0.0043(6)
Br1 0.03809(16) 0.02711(13) 0.02253(13) -0.00528(9) -0.00522(10) -0.00404(10)

loop_
_atom_type_symbol
_atom_type_description
_atom_type_scat_dispersion_real
_atom_type_scat_dispersion_imag
_atom_type_scat_source
C C 0.0033 0.0016 'International Tables Vol C Tables 4.2.6.8 and 6.1.1.4'
H H 0.0000 0.0000 'International Tables Vol C Tables 4.2.6.8 and 6.1.1.4'
N N 0.0061 0.0033 'International Tables Vol C Tables 4.2.6.8 and 6.1.1.4'
O O 0.0106 0.0060 'International Tables Vol C Tables 4.2.6.8 and 6.1.1.4'
F F 0.0171 0.0103 'International Tables Vol C Tables 4.2.6.8 and 6.1.1.4'
Br Br -0.2901 2.4595 'International Tables Vol C Tables 4.2.6.8 and 6.1.1.4'

loop_
_geom_angle_atom_site_label_1
_geom_angle_atom_site_label_2
_geom_angle_atom_site_label_3
_geom_angle
C6 C1 C2 120.6(2)
C6 C1 C7 119.6(2)
C2 C1 C7 119.7(2)
C3 C2 C1 120.0(2)
C3 C2 H2A 120.0
C1 C2 H2A 120.0
C4 C3 C2 118.1(2)
C4 C3 H3A 121.0
C2 C3 H3A 121.0
C3 C4 C5 123.2(2)
C3 C4 N1 118.4(2)
C5 C4 N1 118.4(2)
C6 C5 C4 118.2(2)
C6 C5 H5A 120.9
C4 C5 H5A 120.9
C5 C6 C1 119.9(2)
C5 C6 H6A 120.1
C1 C6 H6A 120.1
F2 C7 F1 107.77(18)
F2 C7 C1 110.52(19)
F1 C7 C1 110.39(18)
F2 C7 C8 108.40(18)
F1 C7 C8 108.26(18)
C1 C7 C8 111.39(17)
F4 C8 F3 108.37(17)
F4 C8 C7 107.15(18)
F3 C8 C7 107.40(18)
F4 C8 C9 108.89(17)
F3 C8 C9 108.27(18)
C7 C8 C9 116.51(17)
F6 C9 F5 108.72(18)
F6 C9 C8 108.33(18)
F5 C9 C8 108.34(18)
F6 C9 C10 108.36(18)
F5 C9 C10 108.45(18)
C8 C9 C10 114.51(17)
F8 C10 F7 108.50(18)
F8 C10 C9 108.74(18)
F7 C10 C9 108.56(18)
F8 C10 C11 108.28(18)
F7 C10 C11 107.78(18)
C9 C10 C11 114.82(17)
F9 C11 F10 109.01(18)
F9 C11 C12 107.93(18)
F10 C11 C12 107.59(18)
F9 C11 C10 109.11(18)
F10 C11 C10 108.46(18)
C12 C11 C10 114.62(18)
F11 C12 F12 108.06(19)
F11 C12 C11 110.29(19)
F12 C12 C11 109.68(19)
F11 C12 Br1 109.76(16)
F12 C12 Br1 109.23(16)
C11 C12 Br1 109.79(15)
O2 N1 O1 123.9(2)
O2 N1 C4 118.3(2)
O1 N1 C4 117.8(2)

loop_
_geom_bond_atom_site_label_1
_geom_bond_atom_site_label_2
_geom_bond_distance
C1 C6 1.393(3)
C1 C2 1.394(3)
C1 C7 1.511(3)
C2 C3 1.383(3)
C2 H2A 0.9500
C3 C4 1.382(3)
C3 H3A 0.9500
C4 C5 1.384(3)
C4 N1 1.473(3)
C5 C6 1.383(3)
C5 H5A 0.9500
C6 H6A 0.9500
C7 F2 1.352(3)
C7 F1 1.355(3)
C7 C8 1.551(3)
C8 F4 1.344(3)
C8 F3 1.347(2)
C8 C9 1.552(3)
C9 F6 1.337(3)
C9 F5 1.342(3)
C9 C10 1.555(3)
C10 F8 1.337(3)
C10 F7 1.345(2)
C10 C11 1.555(3)
C11 F9 1.339(3)
C11 F10 1.341(2)
C11 C12 1.552(3)
C12 F11 1.325(3)
C12 F12 1.335(3)
C12 Br1 1.921(2)
N1 O2 1.215(3)
N1 O1 1.225(3)
